data_7105005
loop_
_publ_author_name
'Carpanese, Cristina'
'Ferlay, Sylvie'
'Kyritsakas, Nathalie'
'Henry, Marc'
'Hosseini, Mir Wais'

_publ_section_title
;
 Molecular tectonics: design of 2-D networks by simultaneous use of
 charge-assisted hydrogen and coordination bonds.
;
_journal_issue 44
_journal_name_full 'Chemical communications (Cambridge, England)'
_journal_page_first 6786
_journal_page_last 6788
_journal_paper_doi 10.1039/b908496g
_journal_year 2009
_chemical_formula_moiety 'C10 H20 N4, C14 H6 N2 O4, 2(C H Cl3)'
_chemical_formula_sum 'C26 H28 Cl6 N6 O4'
_chemical_formula_weight 701.24
_chemical_name_systematic
;
?
;
_space_group_IT_number 19
_symmetry_cell_setting orthorhombic
_symmetry_space_group_name_Hall 'P 2ac 2ab'
_symmetry_space_group_name_H-M 'P 21 21 21'
_atom_sites_solution_hydrogens geom
_atom_sites_solution_primary direct
_atom_sites_solution_secondary difmap
_audit_creation_method SHELXL-97
_cell_angle_alpha 90.00
_cell_angle_beta 90.00
_cell_angle_gamma 90.00
_cell_formula_units_Z 4
_cell_length_a 10.0015(12)
_cell_length_b 14.7201(17)
_cell_length_c 21.396(2)
_cell_measurement_reflns_used 2416
_cell_measurement_temperature 173(2)
_cell_measurement_theta_max 27.44
_cell_measurement_theta_min 2.25
_cell_volume 3150.0(6)
_computing_cell_refinement 'Bruker SMART'
_computing_data_collection 'Bruker SMART'
_computing_data_reduction 'Bruker SAINT'
_computing_molecular_graphics 'Bruker SHELXTL'
_computing_publication_material 'Bruker SHELXTL'
_computing_structure_refinement 'SHELXL-97 (Sheldrick, 1997)'
_computing_structure_solution 'SHELXS-97 (Sheldrick, 1990)'
_diffrn_ambient_temperature 173(2)
_diffrn_measured_fraction_theta_full 0.974
_diffrn_measured_fraction_theta_max 0.974
_diffrn_measurement_device_type 'CCD area detector'
_diffrn_measurement_method 'phi and omega scans'
_diffrn_radiation_monochromator graphite
_diffrn_radiation_source 'fine-focus sealed tube'
_diffrn_radiation_type MoK\a
_diffrn_radiation_wavelength 0.71073
_diffrn_reflns_av_R_equivalents 0.0893
_diffrn_reflns_av_sigmaI/netI 0.0581
_diffrn_reflns_limit_h_max 9
_diffrn_reflns_limit_h_min -12
_diffrn_reflns_limit_k_max 19
_diffrn_reflns_limit_k_min -11
_diffrn_reflns_limit_l_max 27
_diffrn_reflns_limit_l_min -27
_diffrn_reflns_number 19376
_diffrn_reflns_theta_full 27.35
_diffrn_reflns_theta_max 27.35
_diffrn_reflns_theta_min 1.68
_exptl_absorpt_coefficient_mu 0.588
_exptl_absorpt_correction_T_max 0.9712
_exptl_absorpt_correction_T_min 0.9656
_exptl_absorpt_correction_type multi-scan
_exptl_absorpt_process_details sadabs
_exptl_crystal_colour colorless
_exptl_crystal_density_diffrn 1.479
_exptl_crystal_density_meas ?
_exptl_crystal_density_method 'not measured'
_exptl_crystal_description prism
_exptl_crystal_F_000 1440
_exptl_crystal_size_max 0.06
_exptl_crystal_size_mid 0.05
_exptl_crystal_size_min 0.05
_refine_diff_density_max 0.757
_refine_diff_density_min -0.586
_refine_diff_density_rms 0.095
_refine_ls_abs_structure_details 'Flack H D (1983), Acta Cryst. A39, 876-881'
_refine_ls_abs_structure_Flack -0.04(11)
_refine_ls_extinction_method none
_refine_ls_goodness_of_fit_ref 1.241
_refine_ls_hydrogen_treatment constr
_refine_ls_matrix_type full
_refine_ls_number_parameters 379
_refine_ls_number_reflns 6424
_refine_ls_number_restraints 0
_refine_ls_restrained_S_all 1.241
_refine_ls_R_factor_all 0.0870
_refine_ls_R_factor_gt 0.0672
_refine_ls_shift/su_max 0.000
_refine_ls_shift/su_mean 0.000
_refine_ls_structure_factor_coef Fsqd
_refine_ls_weighting_details 'calc w=1/[\s^2^(Fo^2^)+(0.0000P)^2^+9.2096P] where P=(Fo^2^+2Fc^2^)/3'
_refine_ls_weighting_scheme calc
_refine_ls_wR_factor_gt 0.1549
_refine_ls_wR_factor_ref 0.1709
_reflns_number_gt 5567
_reflns_number_total 6424
_reflns_threshold_expression >2sigma(I)
_cod_data_source_file b908496g.txt
_cod_data_source_block e1618a
_cod_depositor_comments
;
The following automatic conversions were performed:
'_symmetry_cell_setting' value 'Orthorhombic' changed to 'orthorhombic'
according to '/home/saulius/struct/CIF-dictionaries/cif_core.dic'
dictionary named 'cif_core.dic' version 2.4.1 from 2010-06-29.

Automatic conversion script
Id: cif_fix_enum 1527 2010-12-29 10:47:43Z saulius 

The following automatic conversions were performed:

'_exptl_crystal_density_meas' value 'none' was changed to '?' - the
value is perceived as not measured.

Automatic conversion script
Id: cif_fix_values 3008 2015-01-20 13:52:24Z robertas 
;
_cod_original_sg_symbol_H-M P2(1)2(1)2(1)
_cod_database_code 7105005

loop_
_symmetry_equiv_pos_as_xyz
'x, y, z'
'-x+1/2, -y, z+1/2'
'-x, y+1/2, -z+1/2'
'x+1/2, -y+1/2, -z'

loop_
_atom_site_label
_atom_site_type_symbol
_atom_site_fract_x
_atom_site_fract_y
_atom_site_fract_z
_atom_site_U_iso_or_equiv
_atom_site_adp_type
_atom_site_occupancy
_atom_site_symmetry_multiplicity
_atom_site_calc_flag
_atom_site_refinement_flags
_atom_site_disorder_assembly
_atom_site_disorder_group
C1 C 0.2559(5) 1.1026(4) 0.8436(2) 0.0279(11) Uani 1 1 d . . .
N1 N 0.3443(5) 1.1479(3) 0.8765(2) 0.0296(10) Uani 1 1 d . . .
H1 H 0.4215 1.1222 0.8852 0.035 Uiso 1 1 calc R . .
C2 C 0.3179(6) 1.2397(4) 0.8990(3) 0.0370(13) Uani 1 1 d . . .
H2A H 0.3505 1.2845 0.8680 0.044 Uiso 1 1 calc R . .
H2B H 0.3663 1.2500 0.9387 0.044 Uiso 1 1 calc R . .
C3 C 0.1695(6) 1.2524(4) 0.9092(3) 0.0349(12) Uani 1 1 d . . .
H3A H 0.1506 1.3167 0.9195 0.042 Uiso 1 1 calc R . .
H3B H 0.1395 1.2142 0.9446 0.042 Uiso 1 1 calc R . .
C4 C 0.0943(6) 1.2258(4) 0.8505(3) 0.0373(14) Uani 1 1 d . . .
H4A H -0.0028 1.2242 0.8592 0.045 Uiso 1 1 calc R . .
H4B H 0.1106 1.2714 0.8173 0.045 Uiso 1 1 calc R . .
N2 N 0.1387(5) 1.1364(3) 0.8291(2) 0.0304(10) Uani 1 1 d . . .
H2 H 0.0845 1.1040 0.8056 0.037 Uiso 1 1 calc R . .
C5 C 0.2888(6) 1.0090(3) 0.8230(2) 0.0285(11) Uani 1 1 d . . .
H5A H 0.3857 1.0050 0.8140 0.034 Uiso 1 1 calc R . .
H5B H 0.2398 0.9952 0.7840 0.034 Uiso 1 1 calc R . .
C6 C 0.2526(6) 0.9387(4) 0.8725(2) 0.0310(12) Uani 1 1 d . . .
H6A H 0.3067 0.9496 0.9105 0.037 Uiso 1 1 calc R . .
H6B H 0.1572 0.9457 0.8839 0.037 Uiso 1 1 calc R . .
C7 C 0.2763(5) 0.8441(3) 0.8500(2) 0.0261(11) Uani 1 1 d . . .
N3 N 0.3923(5) 0.8051(3) 0.8607(2) 0.0328(11) Uani 1 1 d . . .
H3 H 0.4530 0.8350 0.8822 0.039 Uiso 1 1 calc R . .
C8 C 0.4236(7) 0.7147(4) 0.8383(3) 0.0473(16) Uani 1 1 d . . .
H8A H 0.4011 0.6694 0.8708 0.057 Uiso 1 1 calc R . .
H8B H 0.5205 0.7101 0.8294 0.057 Uiso 1 1 calc R . .
C9 C 0.3441(7) 0.6950(4) 0.7792(3) 0.0432(15) Uani 1 1 d . . .
H9A H 0.3770 0.7338 0.7446 0.052 Uiso 1 1 calc R . .
H9B H 0.3562 0.6307 0.7670 0.052 Uiso 1 1 calc R . .
C10 C 0.1990(7) 0.7138(4) 0.7907(3) 0.0435(15) Uani 1 1 d . . .
H10A H 0.1493 0.7105 0.7507 0.052 Uiso 1 1 calc R . .
H10B H 0.1620 0.6672 0.8192 0.052 Uiso 1 1 calc R . .
N4 N 0.1824(5) 0.8035(3) 0.8182(2) 0.0334(11) Uani 1 1 d . . .
H4 H 0.1055 0.8317 0.8132 0.040 Uiso 1 1 calc R . .
C11 C 0.2159(5) 0.4551(3) 0.7761(2) 0.0263(11) Uani 1 1 d . . .
C12 C 0.3292(6) 0.4232(4) 0.7467(2) 0.0291(11) Uani 1 1 d . . .
H12 H 0.3263 0.4060 0.7039 0.035 Uiso 1 1 calc R . .
C13 C 0.4477(6) 0.4167(4) 0.7803(2) 0.0298(12) Uani 1 1 d . . .
H13 H 0.5254 0.3974 0.7585 0.036 Uiso 1 1 calc R . .
N5 N 0.4600(4) 0.4353(3) 0.84058(19) 0.0241(9) Uani 1 1 d . . .
C14 C 0.3485(5) 0.4624(3) 0.8710(2) 0.0209(10) Uani 1 1 d . . .
C15 C 0.3562(5) 0.4737(3) 0.9385(2) 0.0204(10) Uani 1 1 d . . .
N6 N 0.4741(4) 0.4548(3) 0.9665(2) 0.0258(9) Uani 1 1 d . . .
C16 C 0.4777(6) 0.4603(4) 1.0282(2) 0.0311(12) Uani 1 1 d . . .
H16 H 0.5598 0.4467 1.0485 0.037 Uiso 1 1 calc R . .
C17 C 0.3689(6) 0.4849(4) 1.0656(2) 0.0315(13) Uani 1 1 d . . .
H17 H 0.3778 0.4877 1.1098 0.038 Uiso 1 1 calc R . .
C18 C 0.2493(5) 0.5050(3) 1.0377(2) 0.0236(10) Uani 1 1 d . . .
C19 C 0.2414(5) 0.5009(3) 0.9717(2) 0.0231(10) Uani 1 1 d . . .
C20 C 0.1205(5) 0.5200(4) 0.9388(2) 0.0255(11) Uani 1 1 d . . .
H20 H 0.0448 0.5417 0.9611 0.031 Uiso 1 1 calc R . .
C21 C 0.1119(5) 0.5077(4) 0.8763(2) 0.0270(11) Uani 1 1 d . . .
H21 H 0.0297 0.5199 0.8557 0.032 Uiso 1 1 calc R . .
C22 C 0.2242(5) 0.4767(3) 0.8405(2) 0.0225(10) Uani 1 1 d . . .
C23 C 0.0871(6) 0.4667(4) 0.7395(2) 0.0309(12) Uani 1 1 d . . .
O1 O 0.0423(5) 0.3986(4) 0.7138(3) 0.0628(14) Uani 1 1 d . . .
O2 O 0.0399(5) 0.5437(3) 0.7376(2) 0.0612(15) Uani 1 1 d . . .
C24 C 0.1269(6) 0.5286(4) 1.0758(2) 0.0297(12) Uani 1 1 d . . .
O3 O 0.0568(5) 0.4635(3) 1.0932(3) 0.0687(16) Uani 1 1 d . . .
O4 O 0.1059(4) 0.6086(3) 1.0870(2) 0.0424(10) Uani 1 1 d . . .
C25 C 0.7253(6) 0.3595(4) 0.9024(3) 0.0313(12) Uani 1 1 d . . .
H25 H 0.6397 0.3946 0.9046 0.038 Uiso 1 1 calc R . .
Cl1 Cl 0.82896(17) 0.39257(13) 0.96552(7) 0.0477(4) Uani 1 1 d . . .
Cl2 Cl 0.80547(16) 0.38473(11) 0.83132(6) 0.0427(4) Uani 1 1 d . . .
Cl3 Cl 0.68877(17) 0.24300(10) 0.90722(8) 0.0461(4) Uani 1 1 d . . .
C26 C 0.7971(8) 0.7259(6) 0.9183(4) 0.073(2) Uani 1 1 d . . .
H26 H 0.7412 0.7821 0.9156 0.088 Uiso 1 1 calc R . .
Cl4 Cl 0.7046(3) 0.6396(2) 0.95383(15) 0.1189(12) Uani 1 1 d . . .
Cl5 Cl 0.8386(3) 0.6894(2) 0.84242(13) 0.0935(8) Uani 1 1 d . . .
Cl6 Cl 0.9438(3) 0.7498(2) 0.96013(17) 0.1207(12) Uani 1 1 d . . .

loop_
_atom_site_aniso_label
_atom_site_aniso_U_11
_atom_site_aniso_U_22
_atom_site_aniso_U_33
_atom_site_aniso_U_23
_atom_site_aniso_U_13
_atom_site_aniso_U_12
C1 0.029(3) 0.032(3) 0.023(2) -0.001(2) 0.0001(19) -0.003(2)
N1 0.027(3) 0.022(2) 0.040(2) -0.0069(19) -0.0049(18) 0.0004(19)
C2 0.033(3) 0.027(3) 0.050(3) -0.006(3) -0.001(3) 0.001(3)
C3 0.037(3) 0.025(3) 0.043(3) -0.005(2) 0.001(3) 0.000(3)
C4 0.039(4) 0.031(3) 0.041(3) 0.001(2) -0.005(3) 0.008(3)
N2 0.030(3) 0.028(2) 0.034(2) -0.0032(19) -0.0090(19) 0.0011(19)
C5 0.035(3) 0.022(3) 0.029(2) -0.003(2) -0.001(2) 0.003(2)
C6 0.034(3) 0.030(3) 0.029(3) -0.002(2) 0.004(2) 0.003(2)
C7 0.027(3) 0.023(3) 0.029(2) 0.002(2) 0.000(2) -0.002(2)
N3 0.029(3) 0.026(2) 0.044(3) -0.008(2) -0.009(2) 0.000(2)
C8 0.042(4) 0.038(4) 0.062(4) -0.005(3) -0.014(3) 0.007(3)
C9 0.053(4) 0.020(3) 0.057(4) -0.005(3) -0.001(3) -0.001(3)
C10 0.041(4) 0.036(3) 0.053(4) -0.003(3) -0.013(3) -0.006(3)
N4 0.031(3) 0.020(2) 0.050(3) 0.003(2) -0.011(2) -0.003(2)
C11 0.030(3) 0.023(3) 0.026(2) 0.002(2) -0.002(2) -0.005(2)
C12 0.038(3) 0.031(3) 0.018(2) -0.001(2) 0.003(2) -0.002(2)
C13 0.035(3) 0.032(3) 0.023(2) 0.003(2) 0.009(2) 0.001(2)
N5 0.022(2) 0.023(2) 0.028(2) 0.0019(17) 0.0046(16) -0.0002(17)
C14 0.017(3) 0.018(2) 0.027(2) -0.0004(19) 0.0038(18) -0.0040(19)
C15 0.017(3) 0.018(2) 0.026(2) -0.0015(19) -0.0013(17) -0.0029(19)
N6 0.022(2) 0.027(2) 0.028(2) -0.0042(18) -0.0023(17) 0.0016(18)
C16 0.025(3) 0.039(3) 0.029(3) -0.005(2) -0.008(2) 0.006(2)
C17 0.029(3) 0.044(4) 0.021(2) -0.005(2) -0.002(2) 0.002(3)
C18 0.024(3) 0.022(2) 0.025(2) -0.006(2) 0.0029(19) -0.003(2)
C19 0.019(3) 0.024(3) 0.027(2) -0.0028(19) 0.0036(18) -0.002(2)
C20 0.023(3) 0.023(3) 0.031(2) -0.004(2) 0.0016(19) 0.000(2)
C21 0.018(3) 0.033(3) 0.029(2) 0.003(2) -0.0021(19) 0.003(2)
C22 0.023(3) 0.021(2) 0.024(2) 0.0047(18) 0.0001(18) -0.004(2)
C23 0.030(3) 0.039(3) 0.024(2) -0.001(2) -0.003(2) -0.005(3)
O1 0.048(3) 0.052(3) 0.089(4) -0.019(3) -0.023(3) -0.012(3)
O2 0.069(4) 0.050(3) 0.065(3) 0.000(2) -0.046(3) 0.010(3)
C24 0.031(3) 0.034(3) 0.024(2) -0.003(2) 0.006(2) -0.004(3)
O3 0.053(3) 0.046(3) 0.107(4) -0.012(3) 0.043(3) -0.016(3)
O4 0.040(3) 0.036(2) 0.051(2) -0.005(2) 0.0182(19) 0.002(2)
C25 0.029(3) 0.029(3) 0.036(3) 0.002(2) 0.004(2) 0.003(2)
Cl1 0.0409(9) 0.0649(11) 0.0374(7) 0.0000(7) -0.0050(6) -0.0121(8)
Cl2 0.0374(8) 0.0565(9) 0.0343(6) 0.0053(7) 0.0062(6) 0.0017(7)
Cl3 0.0458(9) 0.0357(8) 0.0567(9) 0.0019(7) 0.0011(7) -0.0039(7)
C26 0.055(5) 0.063(5) 0.101(7) 0.016(5) -0.007(5) 0.028(4)
Cl4 0.103(2) 0.123(2) 0.130(2) 0.068(2) 0.0365(19) 0.019(2)
Cl5 0.0681(16) 0.114(2) 0.0986(18) 0.0165(16) 0.0156(13) 0.0063(15)
Cl6 0.097(2) 0.112(2) 0.153(3) -0.007(2) -0.054(2) 0.034(2)

loop_
_atom_type_symbol
_atom_type_description
_atom_type_scat_dispersion_real
_atom_type_scat_dispersion_imag
_atom_type_scat_source
C C 0.0033 0.0016 'International Tables Vol C Tables 4.2.6.8 and 6.1.1.4'
H H 0.0000 0.0000 'International Tables Vol C Tables 4.2.6.8 and 6.1.1.4'
N N 0.0061 0.0033 'International Tables Vol C Tables 4.2.6.8 and 6.1.1.4'
O O 0.0106 0.0060 'International Tables Vol C Tables 4.2.6.8 and 6.1.1.4'
Cl Cl 0.1484 0.1585 'International Tables Vol C Tables 4.2.6.8 and 6.1.1.4'

loop_
_geom_angle_atom_site_label_1
_geom_angle_atom_site_label_2
_geom_angle_atom_site_label_3
_geom_angle
_geom_angle_site_symmetry_1
_geom_angle_site_symmetry_3
_geom_angle_publ_flag
N2 C1 N1 122.4(5) . . ?
N2 C1 C5 118.8(5) . . ?
N1 C1 C5 118.7(5) . . ?
C1 N1 C2 121.7(5) . . ?
C1 N1 H1 119.1 . . ?
C2 N1 H1 119.1 . . ?
N1 C2 C3 109.8(5) . . ?
N1 C2 H2A 109.7 . . ?
C3 C2 H2A 109.7 . . ?
N1 C2 H2B 109.7 . . ?
C3 C2 H2B 109.7 . . ?
H2A C2 H2B 108.2 . . ?
C2 C3 C4 109.6(5) . . ?
C2 C3 H3A 109.7 . . ?
C4 C3 H3A 109.7 . . ?
C2 C3 H3B 109.7 . . ?
C4 C3 H3B 109.7 . . ?
H3A C3 H3B 108.2 . . ?
N2 C4 C3 110.0(5) . . ?
N2 C4 H4A 109.7 . . ?
C3 C4 H4A 109.7 . . ?
N2 C4 H4B 109.7 . . ?
C3 C4 H4B 109.7 . . ?
H4A C4 H4B 108.2 . . ?
C1 N2 C4 122.7(5) . . ?
C1 N2 H2 118.7 . . ?
C4 N2 H2 118.7 . . ?
C1 C5 C6 111.9(4) . . ?
C1 C5 H5A 109.2 . . ?
C6 C5 H5A 109.2 . . ?
C1 C5 H5B 109.2 . . ?
C6 C5 H5B 109.2 . . ?
H5A C5 H5B 107.9 . . ?
C7 C6 C5 111.8(4) . . ?
C7 C6 H6A 109.3 . . ?
C5 C6 H6A 109.3 . . ?
C7 C6 H6B 109.3 . . ?
C5 C6 H6B 109.3 . . ?
H6A C6 H6B 107.9 . . ?
N4 C7 N3 121.8(5) . . ?
N4 C7 C6 118.7(5) . . ?
N3 C7 C6 119.4(5) . . ?
C7 N3 C8 122.3(5) . . ?
C7 N3 H3 118.9 . . ?
C8 N3 H3 118.9 . . ?
N3 C8 C9 109.6(5) . . ?
N3 C8 H8A 109.7 . . ?
C9 C8 H8A 109.7 . . ?
N3 C8 H8B 109.7 . . ?
C9 C8 H8B 109.7 . . ?
H8A C8 H8B 108.2 . . ?
C10 C9 C8 109.6(6) . . ?
C10 C9 H9A 109.8 . . ?
C8 C9 H9A 109.8 . . ?
C10 C9 H9B 109.8 . . ?
C8 C9 H9B 109.8 . . ?
H9A C9 H9B 108.2 . . ?
N4 C10 C9 110.1(5) . . ?
N4 C10 H10A 109.6 . . ?
C9 C10 H10A 109.6 . . ?
N4 C10 H10B 109.6 . . ?
C9 C10 H10B 109.6 . . ?
H10A C10 H10B 108.2 . . ?
C7 N4 C10 123.0(5) . . ?
C7 N4 H4 118.5 . . ?
C10 N4 H4 118.5 . . ?
C12 C11 C22 118.2(5) . . ?
C12 C11 C23 120.0(4) . . ?
C22 C11 C23 121.8(5) . . ?
C11 C12 C13 119.2(4) . . ?
C11 C12 H12 120.4 . . ?
C13 C12 H12 120.4 . . ?
N5 C13 C12 124.7(5) . . ?
N5 C13 H13 117.6 . . ?
C12 C13 H13 117.6 . . ?
C13 N5 C14 117.0(5) . . ?
N5 C14 C22 123.0(4) . . ?
N5 C14 C15 117.9(4) . . ?
C22 C14 C15 119.0(4) . . ?
N6 C15 C19 123.0(4) . . ?
N6 C15 C14 117.5(4) . . ?
C19 C15 C14 119.4(4) . . ?
C16 N6 C15 117.0(4) . . ?
N6 C16 C17 124.4(5) . . ?
N6 C16 H16 117.8 . . ?
C17 C16 H16 117.8 . . ?
C18 C17 C16 119.0(4) . . ?
C18 C17 H17 120.5 . . ?
C16 C17 H17 120.5 . . ?
C17 C18 C19 118.4(4) . . ?
C17 C18 C24 121.4(4) . . ?
C19 C18 C24 120.2(4) . . ?
C15 C19 C18 118.1(5) . . ?
C15 C19 C20 119.8(4) . . ?
C18 C19 C20 122.1(4) . . ?
C21 C20 C19 121.0(5) . . ?
C21 C20 H20 119.5 . . ?
C19 C20 H20 119.5 . . ?
C20 C21 C22 121.4(5) . . ?
C20 C21 H21 119.3 . . ?
C22 C21 H21 119.3 . . ?
C11 C22 C14 117.7(5) . . ?
C11 C22 C21 123.0(5) . . ?
C14 C22 C21 119.1(4) . . ?
O1 C23 O2 126.8(6) . . ?
O1 C23 C11 116.7(5) . . ?
O2 C23 C11 116.5(5) . . ?
O4 C24 O3 126.0(5) . . ?
O4 C24 C18 117.9(5) . . ?
O3 C24 C18 116.1(5) . . ?
Cl3 C25 Cl2 110.6(3) . . ?
Cl3 C25 Cl1 110.2(3) . . ?
Cl2 C25 Cl1 109.5(3) . . ?
Cl3 C25 H25 108.8 . . ?
Cl2 C25 H25 108.8 . . ?
Cl1 C25 H25 108.8 . . ?
Cl4 C26 Cl6 111.5(5) . . ?
Cl4 C26 Cl5 107.7(5) . . ?
Cl6 C26 Cl5 109.5(5) . . ?
Cl4 C26 H26 109.3 . . ?
Cl6 C26 H26 109.3 . . ?
Cl5 C26 H26 109.3 . . ?

loop_
_geom_bond_atom_site_label_1
_geom_bond_atom_site_label_2
_geom_bond_distance
_geom_bond_site_symmetry_2
_geom_bond_publ_flag
C1 N2 1.311(7) . ?
C1 N1 1.312(6) . ?
C1 C5 1.484(7) . ?
N1 C2 1.459(7) . ?
N1 H1 0.8800 . ?
C2 C3 1.512(8) . ?
C2 H2A 0.9900 . ?
C2 H2B 0.9900 . ?
C3 C4 1.515(8) . ?
C3 H3A 0.9900 . ?
C3 H3B 0.9900 . ?
C4 N2 1.461(7) . ?
C4 H4A 0.9900 . ?
C4 H4B 0.9900 . ?
N2 H2 0.8800 . ?
C5 C6 1.523(7) . ?
C5 H5A 0.9900 . ?
C5 H5B 0.9900 . ?
C6 C7 1.492(7) . ?
C6 H6A 0.9900 . ?
C6 H6B 0.9900 . ?
C7 N4 1.304(7) . ?
C7 N3 1.314(7) . ?
N3 C8 1.449(8) . ?
N3 H3 0.8800 . ?
C8 C9 1.521(9) . ?
C8 H8A 0.9900 . ?
C8 H8B 0.9900 . ?
C9 C10 1.498(9) . ?
C9 H9A 0.9900 . ?
C9 H9B 0.9900 . ?
C10 N4 1.456(7) . ?
C10 H10A 0.9900 . ?
C10 H10B 0.9900 . ?
N4 H4 0.8800 . ?
C11 C12 1.378(7) . ?
C11 C22 1.416(7) . ?
C11 C23 1.518(7) . ?
C12 C13 1.391(8) . ?
C12 H12 0.9500 . ?
C13 N5 1.323(6) . ?
C13 H13 0.9500 . ?
N5 C14 1.351(6) . ?
C14 C22 1.420(7) . ?
C14 C15 1.455(6) . ?
C15 N6 1.353(6) . ?
C15 C19 1.408(7) . ?
N6 C16 1.324(6) . ?
C16 C17 1.398(7) . ?
C16 H16 0.9500 . ?
C17 C18 1.370(7) . ?
C17 H17 0.9500 . ?
C18 C19 1.414(7) . ?
C18 C24 1.512(7) . ?
C19 C20 1.428(7) . ?
C20 C21 1.351(7) . ?
C20 H20 0.9500 . ?
C21 C22 1.435(7) . ?
C21 H21 0.9500 . ?
C23 O1 1.227(7) . ?
C23 O2 1.229(7) . ?
C24 O4 1.221(7) . ?
C24 O3 1.244(7) . ?
C25 Cl3 1.757(6) . ?
C25 Cl2 1.758(5) . ?
C25 Cl1 1.771(6) . ?
C25 H25 1.0000 . ?
C26 Cl4 1.746(9) . ?
C26 Cl6 1.755(9) . ?
C26 Cl5 1.759(10) . ?
C26 H26 1.0000 . ?

loop_
_cod_related_entry_id
_cod_related_entry_database
_cod_related_entry_code
1 ChemSpider 30653158
